data_2022967
loop_
_publ_author_name
'Upmann, Daniel'
'Jones, Peter G.'
'Bockfeld, Dirk'
'T&#xe2;rcoveanu, Eliza'

_publ_section_title
;
 Crystal structures of sixteen phosphane chalcogenide complexes of gold(I)
 chloride, bromide and iodide.
;
_journal_coeditor_code YZ2044
_journal_issue 'Pt 1'
_journal_name_full 'Acta crystallographica. Section E, Crystallographic communications'
_journal_page_first 34
_journal_page_last 49
_journal_paper_doi 10.1107/S2056989023010459
_journal_volume 80
_journal_year 2024
_chemical_formula_iupac '[Au Cl (C12 H27 P S)]'
_chemical_formula_moiety 'C12 H27 Au Cl P S'
_chemical_formula_sum 'C12 H27 Au Cl P S'
_chemical_formula_weight 466.78
_chemical_name_systematic
;
Chlorido(tri-<i>tert</i>-butylphosphane sulfide-\k<i>S</i>)gold
;
_space_group_crystal_system monoclinic
_space_group_IT_number 4
_space_group_name_Hall 'P 2yb'
_space_group_name_H-M_alt 'P 1 21 1'
_atom_sites_solution_hydrogens geom
_atom_sites_solution_primary direct
_atom_sites_solution_secondary difmap
_audit_creation_method SHELXL-2019/3
_cell_angle_alpha 90
_cell_angle_beta 93.583(2)
_cell_angle_gamma 90
_cell_formula_units_Z 2
_cell_length_a 8.45319(17)
_cell_length_b 10.9040(3)
_cell_length_c 8.7166(2)
_cell_measurement_reflns_used 9477
_cell_measurement_temperature 100(2)
_cell_measurement_theta_max 30.7049
_cell_measurement_theta_min 2.3364
_cell_volume 801.87(3)
_computing_cell_refinement
;
CrysAlisPro, Version 1.171.35.21 (Rigaku OD, 2020)
;
_computing_data_collection
;
CrysAlisPro, Version 1.171.35.21 (Rigaku OD, 2020)
;
_computing_data_reduction
;
CrysAlisPro, Version 1.171.35.21 (Rigaku OD, 2020)
;
_computing_molecular_graphics
;
Bruker XP (Bruker, 1998)
;
_computing_publication_material
;
SHELXL-2019/3 (Sheldrick, 2015)
;
_computing_structure_refinement
;
SHELXL-2019/3 (Sheldrick, 2015)
;
_computing_structure_solution
;
SHELXS-97 (Sheldrick, 2008)
;
_diffrn_ambient_temperature 100(2)
_diffrn_detector_area_resol_mean 16.1419
_diffrn_measured_fraction_theta_full 0.990
_diffrn_measured_fraction_theta_max 0.961
_diffrn_measurement_device_type 'Oxford Diffraction Xcalibur, Eos'
_diffrn_measurement_method '\w scan'
_diffrn_radiation_type MoK\a
_diffrn_radiation_wavelength 0.71073
_diffrn_reflns_av_R_equivalents 0.0358
_diffrn_reflns_av_unetI/netI 0.0307
_diffrn_reflns_limit_h_max 11
_diffrn_reflns_limit_h_min -12
_diffrn_reflns_limit_k_max 15
_diffrn_reflns_limit_k_min -15
_diffrn_reflns_limit_l_max 12
_diffrn_reflns_limit_l_min -12
_diffrn_reflns_number 22238
_diffrn_reflns_theta_full 30.000
_diffrn_reflns_theta_max 30.774
_diffrn_reflns_theta_min 2.341
_diffrn_source 'Enhance (Mo) X-ray Source'
_exptl_absorpt_coefficient_mu 9.546
_exptl_absorpt_correction_T_max 1.00000
_exptl_absorpt_correction_T_min 0.70708
_exptl_absorpt_correction_type multi-scan
_exptl_absorpt_process_details
;
CrysAlisPro, Version 1.171.35.21 (Rigaku OD, 2020)
;
_exptl_crystal_colour colourless
_exptl_crystal_density_diffrn 1.933
_exptl_crystal_density_method 'not measured'
_exptl_crystal_description block
_exptl_crystal_F_000 452
_exptl_crystal_size_max 0.12
_exptl_crystal_size_mid 0.04
_exptl_crystal_size_min 0.04
_refine_diff_density_max 0.618
_refine_diff_density_min -0.750
_refine_ls_abs_structure_details
;
 Refined as an inversion twin.
;
_refine_ls_abs_structure_Flack 0.493(8)
_refine_ls_extinction_coef 0.00088(16)
_refine_ls_extinction_expression Fc^*^=kFc[1+0.001xFc^2^\l^3^/sin(2\q)]^-1/4^
_refine_ls_extinction_method
;
SHELXL-2019/3 (Sheldrick, 2015)
;
_refine_ls_goodness_of_fit_ref 1.035
_refine_ls_hydrogen_treatment constr
_refine_ls_matrix_type full
_refine_ls_number_parameters 156
_refine_ls_number_reflns 4617
_refine_ls_number_restraints 1
_refine_ls_restrained_S_all 1.035
_refine_ls_R_factor_all 0.0214
_refine_ls_R_factor_gt 0.0188
_refine_ls_shift/su_max 0.001
_refine_ls_shift/su_mean 0.000
_refine_ls_structure_factor_coef Fsqd
_refine_ls_weighting_details 'w=1/[\s^2^(Fo^2^)+(0.0110P)^2^] where P=(Fo^2^+2Fc^2^)/3'
_refine_ls_weighting_scheme calc
_refine_ls_wR_factor_gt 0.0324
_refine_ls_wR_factor_ref 0.0332
_reflns_number_gt 4382
_reflns_number_total 4617
_reflns_threshold_expression 'I > 2\s(I)'
_cod_data_source_file yz2044sup1.cif
_cod_data_source_block 4a
_cod_depositor_comments 'Adding full bibliography for 2022965--2022980.cif.'
_cod_original_sg_symbol_H-M 'P 21'
_cod_database_code 2022967
_cod_database_fobs_code 2022967
_shelx_space_group_comment
;
The symmetry employed for this shelxl refinement is uniquely defined
by the following loop, which should always be used as a source of
symmetry information in preference to the above space-group names.
They are only intended as comments.
;
_shelx_estimated_absorpt_t_min 0.394
_shelx_estimated_absorpt_t_max 0.701

loop_
_space_group_symop_operation_xyz
'x, y, z'
'-x, y+1/2, -z'

loop_
_atom_site_type_symbol
_atom_site_label
_atom_site_fract_x
_atom_site_fract_y
_atom_site_fract_z
_atom_site_U_iso_or_equiv
_atom_site_adp_type
_atom_site_calc_flag
_atom_site_occupancy
_atom_site_disorder_assembly
_atom_site_disorder_group
Au Au1 0.31201(2) 0.56415(4) 0.17075(2) 0.01412(5) Uani d 1 . .
Cl Cl1 0.16221(10) 0.5699(4) -0.05619(10) 0.0189(2) Uani d 1 . .
P P1 0.68768(10) 0.5570(4) 0.34887(10) 0.0112(3) Uani d 1 . .
S S1 0.45445(11) 0.5525(4) 0.39973(11) 0.0160(4) Uani d 1 . .
C C1 0.7946(4) 0.5705(10) 0.5465(4) 0.0157(8) Uani d 1 . .
C C2 0.7399(9) 0.4069(6) 0.2529(8) 0.0107(13) Uani d 1 . .
C C3 0.7305(9) 0.6940(6) 0.2248(8) 0.0126(14) Uani d 1 . .
C C11 0.9722(5) 0.5399(5) 0.5433(5) 0.0218(14) Uani d 1 . .
H H11A 1.025548 0.558348 0.643676 0.033 Uiso calc 1 . .
H H11B 1.019336 0.589148 0.463893 0.033 Uiso calc 1 . .
H H11C 0.984837 0.452582 0.520174 0.033 Uiso calc 1 . .
C C12 0.7763(6) 0.7022(5) 0.6099(5) 0.0217(10) Uani d 1 . .
H H12A 0.828416 0.760500 0.543936 0.033 Uiso calc 1 . .
H H12B 0.825412 0.706776 0.714582 0.033 Uiso calc 1 . .
H H12C 0.663482 0.722555 0.611207 0.033 Uiso calc 1 . .
C C13 0.7204(6) 0.4856(5) 0.6633(5) 0.0225(10) Uani d 1 . .
H H13A 0.784327 0.487915 0.761022 0.034 Uiso calc 1 . .
H H13B 0.717121 0.401449 0.623621 0.034 Uiso calc 1 . .
H H13C 0.612418 0.513184 0.679729 0.034 Uiso calc 1 . .
C C21 0.9051(8) 0.4118(6) 0.1875(6) 0.0159(13) Uani d 1 . .
H H21A 0.905982 0.475338 0.107954 0.024 Uiso calc 1 . .
H H21B 0.929363 0.332133 0.142587 0.024 Uiso calc 1 . .
H H21C 0.984985 0.431201 0.270260 0.024 Uiso calc 1 . .
C C22 0.7334(5) 0.3014(4) 0.3689(5) 0.0187(9) Uani d 1 . .
H H22A 0.739656 0.222865 0.314982 0.028 Uiso calc 1 . .
H H22B 0.633712 0.305586 0.420296 0.028 Uiso calc 1 . .
H H22C 0.822823 0.308415 0.445620 0.028 Uiso calc 1 . .
C C23 0.6179(5) 0.3757(4) 0.1209(5) 0.0180(9) Uani d 1 . .
H H23A 0.648524 0.299347 0.071520 0.027 Uiso calc 1 . .
H H23B 0.613931 0.442353 0.045267 0.027 Uiso calc 1 . .
H H23C 0.513170 0.365667 0.161610 0.027 Uiso calc 1 . .
C C31 0.9079(9) 0.7322(6) 0.2387(6) 0.0155(13) Uani d 1 . .
H H31A 0.938675 0.752911 0.345808 0.023 Uiso calc 1 . .
H H31B 0.923658 0.803689 0.173256 0.023 Uiso calc 1 . .
H H31C 0.973333 0.664016 0.205725 0.023 Uiso calc 1 . .
C C32 0.6276(5) 0.8046(4) 0.2701(5) 0.0180(9) Uani d 1 . .
H H32A 0.653075 0.876203 0.208330 0.027 Uiso calc 1 . .
H H32B 0.649634 0.823282 0.379334 0.027 Uiso calc 1 . .
H H32C 0.515199 0.784127 0.251279 0.027 Uiso calc 1 . .
C C33 0.6890(5) 0.6701(4) 0.0529(5) 0.0160(9) Uani d 1 . .
H H33A 0.759057 0.606472 0.015972 0.024 Uiso calc 1 . .
H H33B 0.702814 0.745915 -0.005224 0.024 Uiso calc 1 . .
H H33C 0.578575 0.642859 0.038511 0.024 Uiso calc 1 . .

loop_
_atom_site_aniso_label
_atom_site_aniso_U_11
_atom_site_aniso_U_22
_atom_site_aniso_U_33
_atom_site_aniso_U_12
_atom_site_aniso_U_13
_atom_site_aniso_U_23
Au1 0.01100(6) 0.01472(8) 0.01674(7) 0.00010(15) 0.00179(4) -0.00056(16)
Cl1 0.0194(4) 0.0200(7) 0.0169(4) -0.0010(11) -0.0007(3) -0.0003(11)
P1 0.0120(3) 0.0113(9) 0.0102(4) -0.0018(8) 0.0004(3) -0.0003(9)
S1 0.0140(4) 0.0195(13) 0.0149(4) -0.0012(7) 0.0038(3) -0.0002(7)
C1 0.0178(15) 0.018(2) 0.0109(15) -0.004(4) -0.0020(12) -0.002(4)
C2 0.016(3) 0.006(3) 0.009(3) 0.001(2) 0.000(2) 0.000(2)
C3 0.014(3) 0.009(3) 0.015(3) 0.002(2) 0.004(2) -0.004(2)
C11 0.0218(19) 0.027(4) 0.0156(19) -0.006(2) -0.0070(15) 0.0032(19)
C12 0.026(2) 0.022(3) 0.017(2) -0.005(2) 0.001(2) -0.005(2)
C13 0.028(3) 0.029(3) 0.010(2) -0.006(2) -0.0004(19) 0.000(2)
C21 0.016(2) 0.013(3) 0.019(3) 0.002(2) -0.001(3) 0.002(2)
C22 0.022(2) 0.013(2) 0.021(2) -0.0009(18) 0.0005(18) 0.0008(18)
C23 0.019(2) 0.016(2) 0.019(2) 0.0015(18) -0.0001(18) -0.0061(19)
C31 0.019(2) 0.014(3) 0.014(3) -0.001(2) 0.003(2) 0.000(2)
C32 0.024(2) 0.012(2) 0.019(2) 0.0024(18) 0.0042(18) 0.0033(18)
C33 0.017(2) 0.017(2) 0.015(2) 0.0016(18) 0.0007(17) 0.0029(18)

loop_
_atom_type_symbol
_atom_type_description
_atom_type_scat_dispersion_real
_atom_type_scat_dispersion_imag
_atom_type_scat_source
C C 0.0033 0.0016 'International Tables Vol C Tables 4.2.6.8 and 6.1.1.4'
H H 0.0000 0.0000 'International Tables Vol C Tables 4.2.6.8 and 6.1.1.4'
P P 0.1023 0.0942 'International Tables Vol C Tables 4.2.6.8 and 6.1.1.4'
S S 0.1246 0.1234 'International Tables Vol C Tables 4.2.6.8 and 6.1.1.4'
Cl Cl 0.1484 0.1585 'International Tables Vol C Tables 4.2.6.8 and 6.1.1.4'
Au Au -2.0133 8.8022 'International Tables Vol C Tables 4.2.6.8 and 6.1.1.4'

loop_
_geom_angle_atom_site_label_1
_geom_angle_atom_site_label_2
_geom_angle_atom_site_label_3
_geom_angle_site_symmetry_1
_geom_angle_site_symmetry_3
_geom_angle
_geom_angle_publ_flag
S1 Au1 Cl1 . . 177.70(15) y
C3 P1 C1 . . 111.1(4) y
C3 P1 C2 . . 111.7(2) y
C1 P1 C2 . . 110.8(4) y
C3 P1 S1 . . 111.3(3) y
C1 P1 S1 . . 102.45(12) y
C2 P1 S1 . . 109.1(3) y
P1 S1 Au1 . . 105.86(5) y
C13 C1 C11 . . 108.6(6) ?
C13 C1 C12 . . 105.5(4) ?
C11 C1 C12 . . 109.1(5) ?
C13 C1 P1 . . 111.2(4) ?
C11 C1 P1 . . 112.1(3) ?
C12 C1 P1 . . 110.0(5) ?
C23 C2 C22 . . 106.2(5) ?
C23 C2 C21 . . 108.2(5) ?
C22 C2 C21 . . 109.9(5) ?
C23 C2 P1 . . 110.9(4) ?
C22 C2 P1 . . 109.6(4) ?
C21 C2 P1 . . 111.9(4) ?
C33 C3 C32 . . 106.3(5) ?
C33 C3 C31 . . 106.4(5) ?
C32 C3 C31 . . 109.0(5) ?
C33 C3 P1 . . 112.5(4) ?
C32 C3 P1 . . 109.7(5) ?
C31 C3 P1 . . 112.7(5) ?
C1 C11 H11A . . 109.5 ?
C1 C11 H11B . . 109.5 ?
H11A C11 H11B . . 109.5 ?
C1 C11 H11C . . 109.5 ?
H11A C11 H11C . . 109.5 ?
H11B C11 H11C . . 109.5 ?
C1 C12 H12A . . 109.5 ?
C1 C12 H12B . . 109.5 ?
H12A C12 H12B . . 109.5 ?
C1 C12 H12C . . 109.5 ?
H12A C12 H12C . . 109.5 ?
H12B C12 H12C . . 109.5 ?
C1 C13 H13A . . 109.5 ?
C1 C13 H13B . . 109.5 ?
H13A C13 H13B . . 109.5 ?
C1 C13 H13C . . 109.5 ?
H13A C13 H13C . . 109.5 ?
H13B C13 H13C . . 109.5 ?
C2 C21 H21A . . 109.5 ?
C2 C21 H21B . . 109.5 ?
H21A C21 H21B . . 109.5 ?
C2 C21 H21C . . 109.5 ?
H21A C21 H21C . . 109.5 ?
H21B C21 H21C . . 109.5 ?
C2 C22 H22A . . 109.5 ?
C2 C22 H22B . . 109.5 ?
H22A C22 H22B . . 109.5 ?
C2 C22 H22C . . 109.5 ?
H22A C22 H22C . . 109.5 ?
H22B C22 H22C . . 109.5 ?
C2 C23 H23A . . 109.5 ?
C2 C23 H23B . . 109.5 ?
H23A C23 H23B . . 109.5 ?
C2 C23 H23C . . 109.5 ?
H23A C23 H23C . . 109.5 ?
H23B C23 H23C . . 109.5 ?
C3 C31 H31A . . 109.5 ?
C3 C31 H31B . . 109.5 ?
H31A C31 H31B . . 109.5 ?
C3 C31 H31C . . 109.5 ?
H31A C31 H31C . . 109.5 ?
H31B C31 H31C . . 109.5 ?
C3 C32 H32A . . 109.5 ?
C3 C32 H32B . . 109.5 ?
H32A C32 H32B . . 109.5 ?
C3 C32 H32C . . 109.5 ?
H32A C32 H32C . . 109.5 ?
H32B C32 H32C . . 109.5 ?
C3 C33 H33A . . 109.5 ?
C3 C33 H33B . . 109.5 ?
H33A C33 H33B . . 109.5 ?
C3 C33 H33C . . 109.5 ?
H33A C33 H33C . . 109.5 ?
H33B C33 H33C . . 109.5 ?

loop_
_geom_bond_atom_site_label_1
_geom_bond_atom_site_label_2
_geom_bond_site_symmetry_2
_geom_bond_distance
_geom_bond_publ_flag
Au1 S1 . 2.2692(10) y
Au1 Cl1 . 2.2820(8) y
P1 C3 . 1.892(8) ?
P1 C1 . 1.901(4) ?
P1 C2 . 1.903(8) ?
P1 S1 . 2.0482(12) y
C1 C13 . 1.539(8) ?
C1 C11 . 1.540(6) ?
C1 C12 . 1.549(11) ?
C2 C23 . 1.535(8) ?
C2 C22 . 1.535(7) ?
C2 C21 . 1.542(10) ?
C3 C33 . 1.540(8) ?
C3 C32 . 1.553(8) ?
C3 C31 . 1.554(10) ?
C11 H11A . 0.9800 ?
C11 H11B . 0.9800 ?
C11 H11C . 0.9800 ?
C12 H12A . 0.9800 ?
C12 H12B . 0.9800 ?
C12 H12C . 0.9800 ?
C13 H13A . 0.9800 ?
C13 H13B . 0.9800 ?
C13 H13C . 0.9800 ?
C21 H21A . 0.9800 ?
C21 H21B . 0.9800 ?
C21 H21C . 0.9800 ?
C22 H22A . 0.9800 ?
C22 H22B . 0.9800 ?
C22 H22C . 0.9800 ?
C23 H23A . 0.9800 ?
C23 H23B . 0.9800 ?
C23 H23C . 0.9800 ?
C31 H31A . 0.9800 ?
C31 H31B . 0.9800 ?
C31 H31C . 0.9800 ?
C32 H32A . 0.9800 ?
C32 H32B . 0.9800 ?
C32 H32C . 0.9800 ?
C33 H33A . 0.9800 ?
C33 H33B . 0.9800 ?
C33 H33C . 0.9800 ?

loop_
_geom_hbond_atom_site_label_D
_geom_hbond_atom_site_label_H
_geom_hbond_atom_site_label_A
_geom_hbond_site_symmetry_A
_geom_hbond_distance_DH
_geom_hbond_distance_HA
_geom_hbond_distance_DA
_geom_hbond_angle_DHA
_geom_hbond_publ_flag
C11 H11A Cl1 1_656 0.98 2.80 3.765(4) 170.1 yes
C21 H21A Cl1 1_655 0.98 2.86 3.575(7) 130.3 yes
C23 H23C Au1 . 0.98 2.76 3.352(4) 119.7 yes
C33 H33C Au1 . 0.98 2.73 3.599(4) 147.7 yes
C13 H13C S1 . 0.98 2.74 3.197(5) 108.9 yes
C32 H32C S1 . 0.98 2.90 3.344(6) 108.7 yes

loop_
_geom_torsion_atom_site_label_1
_geom_torsion_atom_site_label_2
_geom_torsion_atom_site_label_3
_geom_torsion_atom_site_label_4
_geom_torsion_site_symmetry_1
_geom_torsion_site_symmetry_2
_geom_torsion_site_symmetry_3
_geom_torsion_site_symmetry_4
_geom_torsion
_geom_torsion_publ_flag
C3 P1 S1 Au1 . . . . 53.2(3) y
C1 P1 S1 Au1 . . . . 172.0(4) y
C2 P1 S1 Au1 . . . . -70.5(3) y
C3 P1 C1 C13 . . . . 161.2(5) ?
C2 P1 C1 C13 . . . . -74.0(5) ?
S1 P1 C1 C13 . . . . 42.3(6) ?
C3 P1 C1 C11 . . . . -76.9(7) ?
C2 P1 C1 C11 . . . . 47.8(7) ?
S1 P1 C1 C11 . . . . 164.1(6) ?
C3 P1 C1 C12 . . . . 44.6(4) ?
C2 P1 C1 C12 . . . . 169.4(4) ?
S1 P1 C1 C12 . . . . -74.3(4) ?
C3 P1 C2 C23 . . . . -73.8(4) ?
C1 P1 C2 C23 . . . . 161.8(4) ?
S1 P1 C2 C23 . . . . 49.7(5) ?
C3 P1 C2 C22 . . . . 169.3(5) ?
C1 P1 C2 C22 . . . . 44.9(5) ?
S1 P1 C2 C22 . . . . -67.2(5) ?
C3 P1 C2 C21 . . . . 47.1(4) ?
C1 P1 C2 C21 . . . . -77.3(5) ?
S1 P1 C2 C21 . . . . 170.6(3) ?
C1 P1 C3 C33 . . . . 163.0(4) ?
C2 P1 C3 C33 . . . . 38.7(4) ?
S1 P1 C3 C33 . . . . -83.5(5) ?
C1 P1 C3 C32 . . . . -78.8(5) ?
C2 P1 C3 C32 . . . . 156.9(5) ?
S1 P1 C3 C32 . . . . 34.6(5) ?
C1 P1 C3 C31 . . . . 42.8(5) ?
C2 P1 C3 C31 . . . . -81.5(5) ?
S1 P1 C3 C31 . . . . 156.2(4) ?
